data_1573710
_journal_paper_doi 10.1039/D4SC08530B
_chemical_formula_moiety 'C12 H11 N3 S2'
_chemical_formula_sum 'C12 H11 N3 S2'
_chemical_formula_weight 261.36
_space_group_crystal_system triclinic
_space_group_IT_number 2
_space_group_name_Hall '-P 1'
_space_group_name_H-M_alt 'P -1'
_atom_sites_solution_hydrogens mixed
_atom_sites_solution_primary direct
_audit_creation_method
;FinalCif V137 by Daniel Kratzert, Freiburg 2024, 
https://dkratzert.de/finalcif.html
;
_audit_update_record
;
2024-05-24 deposited with the CCDC.	2025-01-09 downloaded from the CCDC.
;
_cell_angle_alpha 71.163(6)
_cell_angle_beta 82.543(10)
_cell_angle_gamma 87.953(18)
_cell_formula_units_Z 2
_cell_length_a 5.689(2)
_cell_length_b 10.012(3)
_cell_length_c 11.393(4)
_cell_measurement_reflns_used 9904
_cell_measurement_temperature 100(2)
_cell_measurement_theta_max 31.511
_cell_measurement_theta_min 2.37
_cell_volume 609.0(4)
_computing_cell_refinement 'SAINT V8.40B'
_computing_data_collection 'Bruker BIS 2018.9.0.3/05-Dec-2018 and APEX5_2023.9-2'
_computing_data_reduction 'SAINT V8.40B'
_computing_structure_refinement 'SHELXL-2019/2 (Sheldrick, 2019)'
_computing_structure_solution 'SHELXT 2018/2 (Sheldrick, 2018)'
_diffrn_ambient_environment N~2~
_diffrn_ambient_temperature 100(2)
_diffrn_detector CCD
_diffrn_detector_area_resol_mean 8.3
_diffrn_detector_type 'Bruker APEXII'
_diffrn_measured_fraction_theta_full 0.999
_diffrn_measured_fraction_theta_max 0.997
_diffrn_measurement_device 'three-circle diffractometer'
_diffrn_measurement_device_type 'Bruker APEX2 QUAZAR'
_diffrn_measurement_method '\w and \f scans'
_diffrn_measurement_specimen_support 'MiTeGen micromount'
_diffrn_radiation_monochromator 'mirror optics'
_diffrn_radiation_probe x-ray
_diffrn_radiation_type MoK\a
_diffrn_radiation_wavelength 0.71073
_diffrn_reflns_av_R_equivalents 0.0276
_diffrn_reflns_av_unetI/netI 0.0159
_diffrn_reflns_Laue_measured_fraction_full 0.999
_diffrn_reflns_Laue_measured_fraction_max 0.997
_diffrn_reflns_limit_h_max 8
_diffrn_reflns_limit_h_min -8
_diffrn_reflns_limit_k_max 14
_diffrn_reflns_limit_k_min -14
_diffrn_reflns_limit_l_max 16
_diffrn_reflns_limit_l_min -16
_diffrn_reflns_number 30288
_diffrn_reflns_point_group_measured_fraction_full 0.999
_diffrn_reflns_point_group_measured_fraction_max 0.997
_diffrn_reflns_theta_full 25.242
_diffrn_reflns_theta_max 31.556
_diffrn_reflns_theta_min 1.903
_diffrn_source 'microfocus sealed X-ray tube'
_diffrn_source_current 0.6
_diffrn_source_type 'Incoatec I\ms'
_diffrn_source_voltage 50.0
_exptl_absorpt_coefficient_mu 0.416
_exptl_absorpt_correction_T_max 0.7462
_exptl_absorpt_correction_T_min 0.6912
_exptl_absorpt_correction_type multi-scan
_exptl_absorpt_process_details
;SADABS-2016/2 - Bruker AXS area detector scaling and absorption correction: 
Krause, L., Herbst-Irmer, R., Sheldrick G.M. & Stalke D., J. Appl. Cryst. 48 
(2015) 3-10
;
_exptl_crystal_colour colourless
_exptl_crystal_density_diffrn 1.425
_exptl_crystal_description block
_exptl_crystal_F_000 272
_exptl_crystal_recrystallization_method
'Crystals were obtained at room temperature from a mixture of dichloromethane and ethanol by slow solvent evaporation.'
_exptl_crystal_size_max 0.709
_exptl_crystal_size_mid 0.531
_exptl_crystal_size_min 0.235
_refine_diff_density_max 0.444
_refine_diff_density_min -0.230
_refine_diff_density_rms 0.049
_refine_ls_extinction_method none
_refine_ls_goodness_of_fit_ref 1.042
_refine_ls_hydrogen_treatment mixed
_refine_ls_matrix_type full
_refine_ls_number_parameters 197
_refine_ls_number_reflns 4060
_refine_ls_number_restraints 208
_refine_ls_restrained_S_all 1.026
_refine_ls_R_factor_all 0.0296
_refine_ls_R_factor_gt 0.0271
_refine_ls_shift/su_max 0.000
_refine_ls_shift/su_mean 0.000
_refine_ls_structure_factor_coef Fsqd
_refine_ls_weighting_details 'w=1/[\s^2^(Fo^2^)+(0.0409P)^2^+0.1792P] where P=(Fo^2^+2Fc^2^)/3'
_refine_ls_weighting_scheme calc
_refine_ls_wR_factor_gt 0.0744
_refine_ls_wR_factor_ref 0.0762
_reflns_Friedel_coverage 0.000
_reflns_number_gt 3731
_reflns_number_total 4060
_reflns_threshold_expression 'I > 2\s(I)'
_cod_data_source_file d4sc08530b2.cif
_cod_data_source_block Eisenreich_TSC_19_a
_cod_database_code 1573710
_shelx_shelxl_version_number 2019/3
_shelx_space_group_comment
;
The symmetry employed for this shelxl refinement is uniquely defined
by the following loop, which should always be used as a source of
symmetry information in preference to the above space-group names.
They are only intended as comments.
;
_shelx_estimated_absorpt_t_min 0.757
_shelx_estimated_absorpt_t_max 0.909
_olex2_diffrn_ambient_temperature_device 'Oxford Cryostream 800'

loop_
_space_group_symop_operation_xyz
'x, y, z'
'-x, -y, -z'

loop_
_atom_site_label
_atom_site_type_symbol
_atom_site_fract_x
_atom_site_fract_y
_atom_site_fract_z
_atom_site_U_iso_or_equiv
_atom_site_adp_type
_atom_site_occupancy
_atom_site_site_symmetry_order
_atom_site_calc_flag
_atom_site_refinement_flags_posn
_atom_site_refinement_flags_adp
_atom_site_refinement_flags_occupancy
_atom_site_disorder_assembly
_atom_site_disorder_group
S1 S 0.00026(4) 0.38203(2) 0.86612(2) 0.01658(6) Uani 1 1 d . . . . .
N1 N 0.44294(13) 0.44371(8) 0.74573(7) 0.01633(14) Uani 1 1 d D . . . .
H1N H 0.575(2) 0.4844(13) 0.7404(12) 0.020 Uiso 1 1 d D U . . .
N2 N 0.31140(14) 0.56179(8) 0.88187(7) 0.01567(14) Uani 1 1 d D . . . .
H2N H 0.207(2) 0.5746(13) 0.9404(11) 0.019 Uiso 1 1 d D U . . .
N3 N 0.51308(13) 0.64334(8) 0.83889(7) 0.01488(14) Uani 1 1 d D . . . .
C1 C 0.26501(15) 0.46580(8) 0.82699(8) 0.01354(14) Uani 1 1 d D . . . .
C2 C 0.43506(15) 0.36317(9) 0.66382(8) 0.01437(15) Uani 1 1 d D . . . .
C3 C 0.25413(16) 0.38094(9) 0.58855(8) 0.01651(16) Uani 1 1 d . . . . .
H3 H 0.126170 0.442678 0.595451 0.020 Uiso 1 1 calc R U . . .
C4 C 0.26270(17) 0.30746(10) 0.50326(8) 0.01887(17) Uani 1 1 d . . . . .
H4 H 0.138926 0.318514 0.452425 0.023 Uiso 1 1 calc R U . . .
C5 C 0.45075(17) 0.21788(10) 0.49162(9) 0.02009(17) Uani 1 1 d . . . . .
H5 H 0.455895 0.168549 0.432742 0.024 Uiso 1 1 calc R U . . .
C6 C 0.63124(17) 0.20101(10) 0.56676(9) 0.02079(17) Uani 1 1 d . . . . .
H6 H 0.759994 0.140044 0.559139 0.025 Uiso 1 1 calc R U . . .
C7 C 0.62344(16) 0.27342(10) 0.65320(9) 0.01856(16) Uani 1 1 d . . . . .
H7 H 0.746316 0.261538 0.704693 0.022 Uiso 1 1 calc R U . . .
C8 C 0.53626(16) 0.73993(9) 0.88876(8) 0.01678(16) Uani 1 1 d . . . . .
H8 H 0.419760 0.749520 0.953221 0.020 Uiso 1 1 calc R U . A 1
S1_1 S 0.95951(10) 0.82150(7) 0.73301(5) 0.01984(11) Uani 0.8314(17) 1 d . U P B 1
C1_1 C 0.73907(16) 0.83368(9) 0.84683(8) 0.01618(15) Uani 0.8314(17) 1 d . U P B 1
C2_1 C 0.7910(9) 0.9417(4) 0.8919(6) 0.0253(7) Uani 0.8314(17) 1 d . U P B 1
H2_1 H 0.692260 0.963742 0.956966 0.030 Uiso 0.8314(17) 1 calc R U P B 1
C3_1 C 1.0023(6) 1.0153(3) 0.8326(2) 0.0234(4) Uani 0.8314(17) 1 d . U P B 1
H3_1 H 1.060160 1.093234 0.850910 0.028 Uiso 0.8314(17) 1 calc R U P B 1
C4_1 C 1.1134(5) 0.9601(2) 0.7452(3) 0.0227(4) Uani 0.8314(17) 1 d . U P B 1
H4_1 H 1.260247 0.994640 0.696382 0.027 Uiso 0.8314(17) 1 calc R U P B 1
S1_2 S 0.7635(10) 0.9678(5) 0.8972(6) 0.0214(7) Uani 0.1686(17) 1 d . U P B 2
C1_2 C 0.73907(16) 0.83368(9) 0.84683(8) 0.01618(15) Uani 0.1686(17) 1 d . U P B 2
C2_2 C 0.928(2) 0.8242(17) 0.7594(12) 0.0224(16) Uani 0.1686(17) 1 d . U P B 2
H2_2 H 0.940128 0.753949 0.719357 0.027 Uiso 0.1686(17) 1 calc R U P B 2
C3_2 C 1.099(2) 0.9316(13) 0.7370(15) 0.0200(16) Uani 0.1686(17) 1 d . U P B 2
H3_2 H 1.241082 0.943687 0.680251 0.024 Uiso 0.1686(17) 1 calc R U P B 2
C4_2 C 1.034(3) 1.0109(17) 0.8055(12) 0.0201(16) Uani 0.1686(17) 1 d . U P B 2
H4_2 H 1.128700 1.087364 0.805357 0.024 Uiso 0.1686(17) 1 calc R U P B 2

loop_
_atom_site_aniso_label
_atom_site_aniso_U_11
_atom_site_aniso_U_22
_atom_site_aniso_U_33
_atom_site_aniso_U_23
_atom_site_aniso_U_13
_atom_site_aniso_U_12
S1 0.01465(10) 0.01954(11) 0.01802(11) -0.01044(8) 0.00188(7) -0.00491(7)
N1 0.0133(3) 0.0203(3) 0.0191(3) -0.0118(3) 0.0003(3) -0.0038(3)
N2 0.0160(3) 0.0166(3) 0.0164(3) -0.0087(3) 0.0015(3) -0.0047(2)
N3 0.0145(3) 0.0145(3) 0.0163(3) -0.0053(3) -0.0025(3) -0.0024(2)
C1 0.0150(3) 0.0132(3) 0.0131(3) -0.0049(3) -0.0024(3) -0.0006(3)
C2 0.0146(3) 0.0157(3) 0.0140(3) -0.0070(3) 0.0006(3) -0.0028(3)
C3 0.0162(4) 0.0192(4) 0.0152(4) -0.0072(3) -0.0013(3) 0.0004(3)
C4 0.0197(4) 0.0235(4) 0.0153(4) -0.0086(3) -0.0026(3) -0.0011(3)
C5 0.0226(4) 0.0220(4) 0.0185(4) -0.0114(3) 0.0010(3) -0.0026(3)
C6 0.0187(4) 0.0223(4) 0.0248(4) -0.0133(3) -0.0004(3) 0.0017(3)
C7 0.0150(4) 0.0214(4) 0.0219(4) -0.0106(3) -0.0022(3) 0.0004(3)
C8 0.0186(4) 0.0166(4) 0.0165(4) -0.0072(3) -0.0011(3) -0.0026(3)
S1_1 0.0179(2) 0.02168(16) 0.0218(2) -0.01038(17) 0.00084(14) -0.00437(13)
C1_1 0.0174(4) 0.0149(3) 0.0174(4) -0.0061(3) -0.0037(3) -0.0012(3)
C2_1 0.0243(11) 0.0253(15) 0.0303(10) -0.0143(10) -0.0034(8) 0.0013(9)
C3_1 0.0253(11) 0.0163(6) 0.0337(12) -0.0127(8) -0.0098(8) -0.0009(6)
C4_1 0.0192(6) 0.0188(9) 0.0292(8) -0.0049(7) -0.0052(5) -0.0063(6)
S1_2 0.0203(13) 0.0209(15) 0.0269(10) -0.0135(11) -0.0007(9) -0.0026(10)
C1_2 0.0174(4) 0.0149(3) 0.0174(4) -0.0061(3) -0.0037(3) -0.0012(3)
C2_2 0.022(3) 0.026(3) 0.024(3) -0.013(3) -0.005(2) -0.004(2)
C3_2 0.018(3) 0.020(3) 0.025(3) -0.013(3) 0.000(2) 0.002(2)
C4_2 0.017(3) 0.020(3) 0.028(3) -0.013(3) -0.003(3) -0.004(2)

loop_
_atom_type_symbol
_atom_type_description
_atom_type_scat_dispersion_real
_atom_type_scat_dispersion_imag
_atom_type_scat_source
C C 0.0033 0.0016 'International Tables Vol C Tables 4.2.6.8 and 6.1.1.4'
H H 0.0000 0.0000 'International Tables Vol C Tables 4.2.6.8 and 6.1.1.4'
N N 0.0061 0.0033 'International Tables Vol C Tables 4.2.6.8 and 6.1.1.4'
S S 0.1246 0.1234 'International Tables Vol C Tables 4.2.6.8 and 6.1.1.4'

loop_
_geom_angle_atom_site_label_1
_geom_angle_atom_site_label_2
_geom_angle_atom_site_label_3
_geom_angle
_geom_angle_site_symmetry_1
_geom_angle_site_symmetry_3
_geom_angle_publ_flag
C1 N1 C2 127.35(8) . . ?
C1 N1 H1N 117.0(8) . . ?
C2 N1 H1N 115.6(8) . . ?
C1 N2 N3 119.57(7) . . ?
C1 N2 H2N 119.1(8) . . ?
N3 N2 H2N 121.2(8) . . ?
C8 N3 N2 116.14(8) . . ?
N1 C1 N2 115.16(8) . . ?
N1 C1 S1 125.38(7) . . ?
N2 C1 S1 119.44(7) . . ?
C7 C2 C3 120.34(8) . . ?
C7 C2 N1 118.12(8) . . ?
C3 C2 N1 121.35(8) . . ?
C4 C3 C2 119.39(8) . . ?
C4 C3 H3 120.3 . . ?
C2 C3 H3 120.3 . . ?
C3 C4 C5 120.69(8) . . ?
C3 C4 H4 119.7 . . ?
C5 C4 H4 119.7 . . ?
C4 C5 C6 119.61(8) . . ?
C4 C5 H5 120.2 . . ?
C6 C5 H5 120.2 . . ?
C5 C6 C7 120.15(9) . . ?
C5 C6 H6 119.9 . . ?
C7 C6 H6 119.9 . . ?
C2 C7 C6 119.82(8) . . ?
C2 C7 H7 120.1 . . ?
C6 C7 H7 120.1 . . ?
N3 C8 C1_2 120.09(8) . . ?
N3 C8 C1_1 120.09(8) . . ?
N3 C8 H8 120.0 . . ?
C1_1 C8 H8 120.0 . . ?
C1_1 S1_1 C4_1 91.86(12) . . ?
C2_1 C1_1 C8 127.1(2) . . ?
C2_1 C1_1 S1_1 110.1(2) . . ?
C8 C1_1 S1_1 122.86(7) . . ?
C1_1 C2_1 C3_1 114.1(3) . . ?
C1_1 C2_1 H2_1 123.0 . . ?
C3_1 C2_1 H2_1 123.0 . . ?
C4_1 C3_1 C2_1 111.2(3) . . ?
C4_1 C3_1 H3_1 124.4 . . ?
C2_1 C3_1 H3_1 124.4 . . ?
C3_1 C4_1 S1_1 112.8(2) . . ?
C3_1 C4_1 H4_1 123.6 . . ?
S1_1 C4_1 H4_1 123.6 . . ?
C1_2 S1_2 C4_2 89.9(6) . . ?
C2_2 C1_2 C8 125.1(7) . . ?
C2_2 C1_2 S1_2 112.9(7) . . ?
C8 C1_2 S1_2 121.9(2) . . ?
C1_2 C2_2 C3_2 112.0(12) . . ?
C1_2 C2_2 H2_2 124.0 . . ?
C3_2 C2_2 H2_2 124.0 . . ?
C4_2 C3_2 C2_2 109.8(14) . . ?
C4_2 C3_2 H3_2 125.1 . . ?
C2_2 C3_2 H3_2 125.1 . . ?
C3_2 C4_2 S1_2 115.3(13) . . ?
C3_2 C4_2 H4_2 122.3 . . ?
S1_2 C4_2 H4_2 122.3 . . ?

loop_
_geom_bond_atom_site_label_1
_geom_bond_atom_site_label_2
_geom_bond_distance
_geom_bond_site_symmetry_2
_geom_bond_publ_flag
S1 C1 1.6868(10) . ?
N1 C1 1.3431(11) . ?
N1 C2 1.4221(11) . ?
N1 H1N 0.855(11) . ?
N2 C1 1.3539(11) . ?
N2 N3 1.3732(11) . ?
N2 H2N 0.871(11) . ?
N3 C8 1.2879(12) . ?
C2 C7 1.3922(13) . ?
C2 C3 1.3944(13) . ?
C3 C4 1.3909(13) . ?
C3 H3 0.9500 . ?
C4 C5 1.3921(14) . ?
C4 H4 0.9500 . ?
C5 C6 1.3922(14) . ?
C5 H5 0.9500 . ?
C6 C7 1.3945(13) . ?
C6 H6 0.9500 . ?
C7 H7 0.9500 . ?
C8 C1_2 1.4440(13) . ?
C8 C1_1 1.4440(13) . ?
C8 H8 0.9500 . ?
S1_1 C1_1 1.7142(11) . ?
S1_1 C4_1 1.719(2) . ?
C1_1 C2_1 1.394(4) . ?
C2_1 C3_1 1.405(6) . ?
C2_1 H2_1 0.9500 . ?
C3_1 C4_1 1.365(3) . ?
C3_1 H3_1 0.9500 . ?
C4_1 H4_1 0.9500 . ?
S1_2 C1_2 1.638(5) . ?
S1_2 C4_2 1.729(15) . ?
C1_2 C2_2 1.389(12) . ?
C2_2 C3_2 1.418(18) . ?
C2_2 H2_2 0.9500 . ?
C3_2 C4_2 1.297(13) . ?
C3_2 H3_2 0.9500 . ?
C4_2 H4_2 0.9500 . ?

loop_
_geom_torsion_atom_site_label_1
_geom_torsion_atom_site_label_2
_geom_torsion_atom_site_label_3
_geom_torsion_atom_site_label_4
_geom_torsion
_geom_torsion_site_symmetry_1
_geom_torsion_site_symmetry_2
_geom_torsion_site_symmetry_3
_geom_torsion_site_symmetry_4
_geom_torsion_publ_flag
C1 N2 N3 C8 174.66(8) . . . . ?
C2 N1 C1 N2 -171.63(8) . . . . ?
C2 N1 C1 S1 9.88(13) . . . . ?
N3 N2 C1 N1 9.87(12) . . . . ?
N3 N2 C1 S1 -171.55(6) . . . . ?
C1 N1 C2 C7 -136.60(10) . . . . ?
C1 N1 C2 C3 48.36(13) . . . . ?
C7 C2 C3 C4 0.42(13) . . . . ?
N1 C2 C3 C4 175.34(8) . . . . ?
C2 C3 C4 C5 -0.66(14) . . . . ?
C3 C4 C5 C6 0.43(14) . . . . ?
C4 C5 C6 C7 0.03(15) . . . . ?
C3 C2 C7 C6 0.05(14) . . . . ?
N1 C2 C7 C6 -175.04(8) . . . . ?
C5 C6 C7 C2 -0.27(14) . . . . ?
N2 N3 C8 C1_2 -178.12(8) . . . . ?
N2 N3 C8 C1_1 -178.12(8) . . . . ?
N3 C8 C1_1 C2_1 -179.2(3) . . . . ?
N3 C8 C1_1 S1_1 -1.15(13) . . . . ?
C4_1 S1_1 C1_1 C2_1 -0.8(3) . . . . ?
C4_1 S1_1 C1_1 C8 -179.17(12) . . . . ?
C8 C1_1 C2_1 C3_1 179.9(2) . . . . ?
S1_1 C1_1 C2_1 C3_1 1.6(4) . . . . ?
C1_1 C2_1 C3_1 C4_1 -1.8(5) . . . . ?
C2_1 C3_1 C4_1 S1_1 1.1(4) . . . . ?
C1_1 S1_1 C4_1 C3_1 -0.2(2) . . . . ?
N3 C8 C1_2 C2_2 -4.4(8) . . . . ?
N3 C8 C1_2 S1_2 173.8(3) . . . . ?
C4_2 S1_2 C1_2 C2_2 -2.0(9) . . . . ?
C4_2 S1_2 C1_2 C8 179.7(6) . . . . ?
C8 C1_2 C2_2 C3_2 179.7(8) . . . . ?
S1_2 C1_2 C2_2 C3_2 1.4(14) . . . . ?
C1_2 C2_2 C3_2 C4_2 0.3(18) . . . . ?
C2_2 C3_2 C4_2 S1_2 -1.8(18) . . . . ?
C1_2 S1_2 C4_2 C3_2 2.3(13) . . . . ?
